data_2209914
loop_
_publ_author_name
'Vencato, Ivo'
'Cunha, Silvio'
'Ferrari, Jailton'
'Lariucci, Carlito'
'Xavier, Leandro C.'

_publ_section_title
;
 5-[(Cyclohexylamino)methylene]-2,2-dimethyl-1,3-dioxane-4,6-dione
;
_journal_coeditor_code KP2031
_journal_issue 8
_journal_name_full 'Acta Crystallographica Section E'
_journal_page_first o3581
_journal_page_last o3583
_journal_paper_doi 10.1107/S1600536806026717
_journal_volume 62
_journal_year 2006
_chemical_formula_iupac 'C13 H19 N1 O4'
_chemical_formula_moiety 'C13 H19 N1 O4'
_chemical_formula_sum 'C13 H19 N O4'
_chemical_formula_weight 253.29
_chemical_melting_point .421E-305
_chemical_name_systematic
;
5-[(Cyclohexylamino)methylene]-2,2-dimethyl-1,3-dioxane-4,6-dione
;
_space_group_IT_number 29
_symmetry_cell_setting orthorhombic
_symmetry_space_group_name_Hall 'P 2c -2ac'
_symmetry_space_group_name_H-M 'P c a 21'
_atom_sites_solution_hydrogens geom
_atom_sites_solution_primary direct
_atom_sites_solution_secondary difmap
_cell_angle_alpha 90.00
_cell_angle_beta 90.00
_cell_angle_gamma 90.00
_cell_formula_units_Z 8
_cell_length_a 20.905(2)
_cell_length_b 10.2220(10)
_cell_length_c 12.516(6)
_cell_measurement_reflns_used 25
_cell_measurement_temperature 297(2)
_cell_measurement_theta_max 31.8
_cell_measurement_theta_min 17.8
_cell_volume 2674.6(13)
_computing_cell_refinement CAD-4/PC
_computing_data_collection 'CAD-4/PC (Enraf--Nonius, 1993)'
_computing_data_reduction 'XCAD4 (Harms & Wocadlo, 1995)'
_computing_molecular_graphics 'ORTEP-3 for Windows (Farrugia, 1997)'
_computing_publication_material 'WinGX (Farrugia, 1999)'
_computing_structure_refinement 'SHELXL97 (Sheldrick, 1997)'
_diffrn_ambient_temperature 297(2)
_diffrn_measured_fraction_theta_full 0.999
_diffrn_measured_fraction_theta_max 0.999
_diffrn_measurement_device '\k-geometry diffractometer'
_diffrn_measurement_device_type 'Enraf--Nonius CAD-4'
_diffrn_measurement_method 'non-profiled \w/2\q'
_diffrn_radiation_monochromator graphite
_diffrn_radiation_source 'fine-focus sealed tube'
_diffrn_radiation_type CuK\a
_diffrn_radiation_wavelength 1.54180
_diffrn_reflns_av_R_equivalents 0.0245
_diffrn_reflns_av_sigmaI/netI 0.0172
_diffrn_reflns_limit_h_max 25
_diffrn_reflns_limit_h_min -1
_diffrn_reflns_limit_k_max 12
_diffrn_reflns_limit_k_min 0
_diffrn_reflns_limit_l_max 0
_diffrn_reflns_limit_l_min -15
_diffrn_reflns_number 2698
_diffrn_reflns_theta_full 67.95
_diffrn_reflns_theta_max 67.95
_diffrn_reflns_theta_min 4.23
_diffrn_standards_decay_% 1
_diffrn_standards_interval_time 120
_diffrn_standards_number 2
_exptl_absorpt_coefficient_mu 0.769
_exptl_absorpt_correction_type none
_exptl_crystal_colour yellow
_exptl_crystal_density_diffrn 1.258
_exptl_crystal_density_method 'not measured'
_exptl_crystal_description prism
_exptl_crystal_F_000 1088
_exptl_crystal_size_max 0.35
_exptl_crystal_size_mid 0.35
_exptl_crystal_size_min 0.30
_refine_diff_density_max 0.390
_refine_diff_density_min -0.401
_refine_ls_extinction_coef 0.054(4)
_refine_ls_extinction_expression Fc^*^=kFc[1+0.001xFc^2^\l^3^/sin(2\q)]^-1/4^
_refine_ls_extinction_method SHELXL97
_refine_ls_goodness_of_fit_ref 1.196
_refine_ls_hydrogen_treatment mixed
_refine_ls_matrix_type full
_refine_ls_number_parameters 332
_refine_ls_number_reflns 2558
_refine_ls_number_restraints 1
_refine_ls_restrained_S_all 1.196
_refine_ls_R_factor_all 0.0682
_refine_ls_R_factor_gt 0.0574
_refine_ls_shift/su_max 0.005
_refine_ls_shift/su_mean 0.001
_refine_ls_structure_factor_coef Fsqd
_refine_ls_weighting_details 'w=1/[\s^2^(Fo^2^)+(0.1659P)^2^+0.0648P] where P=(Fo^2^+2Fc^2^)/3'
_refine_ls_weighting_scheme calc
_refine_ls_wR_factor_gt 0.1467
_refine_ls_wR_factor_ref 0.2037
_reflns_number_gt 2404
_reflns_number_total 2558
_reflns_threshold_expression I>2\s(I)
_cod_data_source_file kp2031.cif
_cod_data_source_block I
_cod_original_formula_sum 'C13 H19 N1 O4'
_cod_database_code 2209914
_cod_database_fobs_code 2209914

loop_
_symmetry_equiv_pos_as_xyz
'x, y, z'
'-x, -y, z+1/2'
'-x+1/2, y, z+1/2'
'x+1/2, -y, z'

loop_
_atom_site_type_symbol
_atom_site_label
_atom_site_fract_x
_atom_site_fract_y
_atom_site_fract_z
_atom_site_U_iso_or_equiv
_atom_site_adp_type
_atom_site_calc_flag
_atom_site_refinement_flags
_atom_site_occupancy
N N1A 0.07901(14) 0.9303(3) -0.0891(3) 0.0495(7) Uani d . 1
H H1A 0.088(2) 1.001(5) -0.066(5) 0.059 Uiso d . 1
C C2A 0.11756(16) 0.8316(3) -0.0827(3) 0.0473(8) Uani d . 1
H H2A 0.1030 0.7541 -0.1133 0.057 Uiso calc R 1
C C3A 0.17741(16) 0.8262(3) -0.0366(3) 0.0467(8) Uani d . 1
C C4A 0.21172(19) 0.7040(3) -0.0434(3) 0.0513(8) Uani d . 1
O O5A 0.26855(12) 0.6983(3) 0.0115(2) 0.0593(8) Uani d . 1
C C6A 0.2775(2) 0.7897(4) 0.0979(4) 0.0577(9) Uani d . 1
O O7A 0.26313(12) 0.9199(2) 0.0625(3) 0.0590(8) Uani d . 1
C C8A 0.20557(17) 0.9381(3) 0.0133(3) 0.0475(8) Uani d . 1
O O9A 0.19640(14) 0.6086(2) -0.0943(3) 0.0623(7) Uani d . 1
O O10A 0.18292(13) 1.0480(2) 0.0127(3) 0.0600(8) Uani d . 1
C C11A 0.2362(3) 0.7540(5) 0.1915(4) 0.0712(13) Uani d . 1
H H11A 0.2428 0.8159 0.2481 0.107 Uiso calc R 1
H H11B 0.2472 0.6679 0.2160 0.107 Uiso calc R 1
H H11C 0.1920 0.7554 0.1702 0.107 Uiso calc R 1
C C12A 0.3485(2) 0.7868(6) 0.1229(6) 0.0900(18) Uani d . 1
H H12A 0.3574 0.8464 0.1802 0.135 Uiso calc R 1
H H12B 0.3722 0.8122 0.0607 0.135 Uiso calc R 1
H H12C 0.3606 0.6999 0.1437 0.135 Uiso calc R 1
C C13A 0.01397(17) 0.9206(4) -0.1329(4) 0.0523(9) Uani d . 1
H H13A 0.0090 0.8330 -0.1636 0.063 Uiso calc R 1
C C14A 0.0033(2) 1.0202(5) -0.2222(4) 0.0627(10) Uani d . 1
H H14A 0.0108 1.1076 -0.1947 0.075 Uiso calc R 1
H H14B 0.0336 1.0042 -0.2793 0.075 Uiso calc R 1
C C15A -0.0645(2) 1.0121(6) -0.2666(5) 0.0791(14) Uani d . 1
H H15A -0.0709 1.0816 -0.3183 0.095 Uiso calc R 1
H H15B -0.0701 0.9292 -0.3031 0.095 Uiso calc R 1
C C16A -0.1135(2) 1.0240(5) -0.1798(5) 0.0735(13) Uani d . 1
H H16A -0.1557 1.0109 -0.2102 0.088 Uiso calc R 1
H H16B -0.1119 1.1118 -0.1505 0.088 Uiso calc R 1
C C17A -0.10330(19) 0.9266(4) -0.0909(6) 0.0729(13) Uani d . 1
H H17A -0.1103 0.8388 -0.1180 0.088 Uiso calc R 1
H H17B -0.1343 0.9425 -0.0346 0.088 Uiso calc R 1
C C18A -0.03584(19) 0.9362(4) -0.0446(4) 0.0596(10) Uani d . 1
H H18A -0.0304 1.0205 -0.0101 0.071 Uiso calc R 1
H H18B -0.0298 0.8686 0.0088 0.071 Uiso calc R 1
N N1B 0.16831(14) 0.3317(3) 0.0951(3) 0.0502(7) Uani d . 1
H H1B 0.160(2) 0.265(5) 0.070(5) 0.060 Uiso d . 1
C C2B 0.13097(15) 0.4304(3) 0.0815(3) 0.0452(7) Uani d . 1
H H2B 0.1453 0.5094 0.1095 0.054 Uiso calc R 1
C C3B 0.07215(15) 0.4338(3) 0.0305(3) 0.0444(7) Uani d . 1
C C4B 0.03812(18) 0.5566(3) 0.0296(3) 0.0473(8) Uani d . 1
O O5B -0.01668(13) 0.5601(2) -0.0301(2) 0.0567(7) Uani d . 1
C C6B -0.0233(2) 0.4645(4) -0.1126(4) 0.0577(9) Uani d . 1
O O7B -0.01107(12) 0.3353(2) -0.0712(3) 0.0590(8) Uani d . 1
C C8B 0.04475(16) 0.3189(3) -0.0150(3) 0.0475(8) Uani d . 1
O O9B 0.05280(14) 0.6548(2) 0.0782(2) 0.0602(7) Uani d . 1
O O10B 0.06518(13) 0.2093(2) -0.0062(3) 0.0647(8) Uani d . 1
C C11B 0.0209(3) 0.4950(5) -0.2039(4) 0.0687(12) Uani d . 1
H H11D 0.0117 0.5810 -0.2306 0.103 Uiso calc R 1
H H11E 0.0147 0.4320 -0.2598 0.103 Uiso calc R 1
H H11F 0.0644 0.4916 -0.1795 0.103 Uiso calc R 1
C C12B -0.0943(2) 0.4631(5) -0.1418(6) 0.0821(15) Uani d . 1
H H12D -0.1062 0.5467 -0.1706 0.123 Uiso calc R 1
H H12E -0.1192 0.4455 -0.0791 0.123 Uiso calc R 1
H H12F -0.1020 0.3963 -0.1942 0.123 Uiso calc R 1
C C13B 0.23165(16) 0.3427(3) 0.1456(3) 0.0509(9) Uani d . 1
H H13B 0.2354 0.4308 0.1759 0.061 Uiso calc R 1
C C14B 0.23813(19) 0.2454(5) 0.2361(4) 0.0680(11) Uani d . 1
H H14C 0.2321 0.1574 0.2088 0.082 Uiso calc R 1
H H14D 0.2053 0.2620 0.2892 0.082 Uiso calc R 1
C C15B 0.3042(3) 0.2562(6) 0.2881(4) 0.0798(14) Uani d . 1
H H15C 0.3087 0.3415 0.3212 0.096 Uiso calc R 1
H H15D 0.3083 0.1904 0.3435 0.096 Uiso calc R 1
C C16B 0.3558(2) 0.2379(5) 0.2079(5) 0.0754(14) Uani d . 1
H H16C 0.3536 0.1497 0.1794 0.091 Uiso calc R 1
H H16D 0.3970 0.2485 0.2422 0.091 Uiso calc R 1
C C17B 0.34977(19) 0.3359(5) 0.1166(5) 0.0731(13) Uani d . 1
H H17C 0.3828 0.3189 0.0640 0.088 Uiso calc R 1
H H17D 0.3560 0.4237 0.1440 0.088 Uiso calc R 1
C C18B 0.28388(17) 0.3263(4) 0.0634(4) 0.0588(10) Uani d . 1
H H18C 0.2799 0.3937 0.0092 0.071 Uiso calc R 1
H H18D 0.2795 0.2419 0.0288 0.071 Uiso calc R 1

loop_
_atom_site_aniso_label
_atom_site_aniso_U_11
_atom_site_aniso_U_22
_atom_site_aniso_U_33
_atom_site_aniso_U_12
_atom_site_aniso_U_13
_atom_site_aniso_U_23
N1A 0.0431(14) 0.0440(14) 0.0615(18) -0.0020(10) -0.0115(14) -0.0049(14)
C2A 0.0505(17) 0.0438(15) 0.0476(17) -0.0062(12) -0.0001(14) -0.0007(14)
C3A 0.0505(17) 0.0419(15) 0.0476(17) -0.0004(12) 0.0011(14) 0.0029(13)
C4A 0.0617(19) 0.0454(17) 0.0468(18) 0.0046(14) 0.0063(16) 0.0023(15)
O5A 0.0562(15) 0.0556(14) 0.0662(17) 0.0143(10) -0.0013(13) -0.0043(13)
C6A 0.060(2) 0.0477(18) 0.065(2) 0.0036(15) -0.0111(19) 0.0010(17)
O7A 0.0502(14) 0.0463(12) 0.0804(19) 0.0003(9) -0.0167(14) 0.0038(13)
C8A 0.0478(16) 0.0427(16) 0.0520(19) -0.0028(12) -0.0019(15) 0.0060(14)
O9A 0.0796(17) 0.0456(13) 0.0616(15) 0.0024(11) -0.0007(15) -0.0071(12)
O10A 0.0594(14) 0.0407(12) 0.0800(19) 0.0027(9) -0.0162(14) -0.0005(13)
C11A 0.097(3) 0.063(2) 0.053(2) 0.008(2) -0.011(2) 0.0025(19)
C12A 0.068(3) 0.083(3) 0.120(5) 0.013(2) -0.037(3) -0.002(3)
C13A 0.0442(17) 0.0479(16) 0.065(2) -0.0046(12) -0.0122(16) -0.0073(16)
C14A 0.057(2) 0.077(3) 0.055(2) -0.0041(18) -0.0084(17) 0.001(2)
C15A 0.076(3) 0.087(3) 0.075(3) 0.000(2) -0.034(3) 0.002(3)
C16A 0.050(2) 0.070(2) 0.100(4) -0.0002(17) -0.019(2) 0.006(3)
C17A 0.0453(19) 0.068(2) 0.106(4) -0.0081(15) -0.008(2) 0.011(3)
C18A 0.053(2) 0.062(2) 0.064(2) -0.0094(15) -0.0067(19) 0.0111(18)
N1B 0.0419(14) 0.0465(14) 0.0622(18) -0.0026(11) -0.0050(13) -0.0046(14)
C2B 0.0452(16) 0.0425(14) 0.0480(17) -0.0040(11) 0.0018(14) -0.0017(13)
C3B 0.0418(15) 0.0427(15) 0.0488(17) -0.0001(11) 0.0030(14) 0.0027(13)
C4B 0.0540(17) 0.0445(17) 0.0434(17) 0.0031(13) 0.0080(15) 0.0026(14)
O5B 0.0545(14) 0.0549(15) 0.0605(15) 0.0182(10) -0.0048(12) -0.0042(12)
C6B 0.062(2) 0.0499(18) 0.062(2) 0.0128(15) -0.0143(18) -0.0029(17)
O7B 0.0491(13) 0.0498(13) 0.0782(19) 0.0013(9) -0.0155(13) 0.0011(13)
C8B 0.0451(15) 0.0429(15) 0.0544(18) 0.0021(12) -0.0037(14) 0.0016(15)
O9B 0.0796(17) 0.0442(13) 0.0567(15) 0.0042(10) 0.0032(15) -0.0069(12)
O10B 0.0648(15) 0.0402(12) 0.089(2) 0.0048(10) -0.0246(15) -0.0048(14)
C11B 0.083(3) 0.071(3) 0.052(2) 0.008(2) -0.006(2) -0.0025(18)
C12B 0.061(2) 0.084(3) 0.101(4) 0.020(2) -0.026(3) -0.002(3)
C13B 0.0436(18) 0.0478(16) 0.061(2) -0.0032(12) -0.0054(16) -0.0023(16)
C14B 0.059(2) 0.089(3) 0.055(2) -0.011(2) -0.0010(18) 0.014(2)
C15B 0.083(3) 0.099(4) 0.057(2) -0.003(3) -0.025(2) 0.012(2)
C16B 0.051(2) 0.068(2) 0.107(4) 0.0081(17) -0.028(2) 0.000(3)
C17B 0.0424(19) 0.086(3) 0.091(3) -0.0050(17) -0.006(2) 0.010(3)
C18B 0.0422(17) 0.074(2) 0.060(2) -0.0055(16) -0.0018(17) 0.012(2)

loop_
_atom_type_symbol
_atom_type_description
_atom_type_scat_dispersion_real
_atom_type_scat_dispersion_imag
_atom_type_scat_source
C C 0.0181 0.0000 'International Tables Vol C Tables 4.2.6.8 and 6.1.1.4'
H H 0.0000 0.0000 'International Tables Vol C Tables 4.2.6.8 and 6.1.1.4'
N N 0.0311 0.0000 'International Tables Vol C Tables 4.2.6.8 and 6.1.1.4'
O O 0.0492 0.0000 'International Tables Vol C Tables 4.2.6.8 and 6.1.1.4'

loop_
_geom_angle_atom_site_label_1
_geom_angle_atom_site_label_2
_geom_angle_atom_site_label_3
_geom_angle
_geom_angle_publ_flag
C2A N1A C13A 123.1(3) yes
C2A N1A H1A 122(3) ?
C13A N1A H1A 114(3) ?
N1A C2A C3A 128.5(3) ?
N1A C2A H2A 115.8 ?
C3A C2A H2A 115.8 ?
C2A C3A C8A 121.6(3) ?
C2A C3A C4A 117.4(3) ?
C8A C3A C4A 120.9(3) ?
O9A C4A O5A 117.3(3) ?
O9A C4A C3A 126.7(4) ?
O5A C4A C3A 115.9(3) ?
C4A O5A C6A 117.4(3) ?
O7A C6A O5A 110.1(3) ?
O7A C6A C11A 110.2(4) ?
O5A C6A C11A 110.7(3) ?
O7A C6A C12A 106.7(4) yes
O5A C6A C12A 105.6(4) ?
C11A C6A C12A 113.4(5) ?
C8A O7A C6A 116.8(3) ?
O10A C8A O7A 118.1(3) ?
O10A C8A C3A 125.1(3) ?
O7A C8A C3A 116.8(3) ?
C6A C11A H11A 109.5 ?
C6A C11A H11B 109.5 ?
H11A C11A H11B 109.5 ?
C6A C11A H11C 109.5 ?
H11A C11A H11C 109.5 ?
H11B C11A H11C 109.5 ?
C6A C12A H12A 109.5 ?
C6A C12A H12B 109.5 ?
H12A C12A H12B 109.5 ?
C6A C12A H12C 109.5 ?
H12A C12A H12C 109.5 ?
H12B C12A H12C 109.5 ?
N1A C13A C18A 110.7(3) ?
N1A C13A C14A 111.3(3) ?
C18A C13A C14A 111.1(3) yes
N1A C13A H13A 107.9 ?
C18A C13A H13A 107.9 ?
C14A C13A H13A 107.9 ?
C15A C14A C13A 111.5(4) ?
C15A C14A H14A 109.3 ?
C13A C14A H14A 109.3 ?
C15A C14A H14B 109.3 ?
C13A C14A H14B 109.3 ?
H14A C14A H14B 108.0 ?
C16A C15A C14A 111.5(4) ?
C16A C15A H15A 109.3 ?
C14A C15A H15A 109.3 ?
C16A C15A H15B 109.3 ?
C14A C15A H15B 109.3 ?
H15A C15A H15B 108.0 ?
C15A C16A C17A 112.7(4) yes
C15A C16A H16A 109.1 ?
C17A C16A H16A 109.1 ?
C15A C16A H16B 109.1 ?
C17A C16A H16B 109.1 ?
H16A C16A H16B 107.8 ?
C16A C17A C18A 111.5(4) ?
C16A C17A H17A 109.3 ?
C18A C17A H17A 109.3 ?
C16A C17A H17B 109.3 ?
C18A C17A H17B 109.3 ?
H17A C17A H17B 108.0 ?
C13A C18A C17A 110.4(4) ?
C13A C18A H18A 109.6 ?
C17A C18A H18A 109.6 ?
C13A C18A H18B 109.6 ?
C17A C18A H18B 109.6 ?
H18A C18A H18B 108.1 ?
C2B N1B C13B 122.8(3) yes
C2B N1B H1B 120(4) ?
C13B N1B H1B 117(3) ?
N1B C2B C3B 128.2(3) ?
N1B C2B H2B 115.9 ?
C3B C2B H2B 115.9 ?
C2B C3B C8B 121.3(3) ?
C2B C3B C4B 117.6(3) ?
C8B C3B C4B 121.1(3) ?
O9B C4B O5B 117.7(3) ?
O9B C4B C3B 126.2(3) ?
O5B C4B C3B 116.1(3) ?
C4B O5B C6B 117.3(3) ?
O5B C6B O7B 110.4(3) ?
O5B C6B C11B 110.3(4) ?
O7B C6B C11B 110.8(3) ?
O5B C6B C12B 105.9(4) ?
O7B C6B C12B 104.5(4) yes
C11B C6B C12B 114.7(4) ?
C8B O7B C6B 116.6(3) ?
O10B C8B O7B 117.5(3) ?
O10B C8B C3B 126.0(3) ?
O7B C8B C3B 116.4(3) ?
C6B C11B H11D 109.5 ?
C6B C11B H11E 109.5 ?
H11D C11B H11E 109.5 ?
C6B C11B H11F 109.5 ?
H11D C11B H11F 109.5 ?
H11E C11B H11F 109.5 ?
C6B C12B H12D 109.5 ?
C6B C12B H12E 109.5 ?
H12D C12B H12E 109.5 ?
C6B C12B H12F 109.5 ?
H12D C12B H12F 109.5 ?
H12E C12B H12F 109.5 ?
N1B C13B C18B 110.4(3) ?
N1B C13B C14B 110.6(3) ?
C18B C13B C14B 111.8(3) yes
N1B C13B H13B 107.9 ?
C18B C13B H13B 107.9 ?
C14B C13B H13B 107.9 ?
C13B C14B C15B 110.6(4) ?
C13B C14B H14C 109.5 ?
C15B C14B H14C 109.5 ?
C13B C14B H14D 109.5 ?
C15B C14B H14D 109.5 ?
H14C C14B H14D 108.1 ?
C16B C15B C14B 111.0(4) ?
C16B C15B H15C 109.4 ?
C14B C15B H15C 109.4 ?
C16B C15B H15D 109.4 ?
C14B C15B H15D 109.4 ?
H15C C15B H15D 108.0 ?
C15B C16B C17B 111.4(4) yes
C15B C16B H16C 109.4 ?
C17B C16B H16C 109.4 ?
C15B C16B H16D 109.4 ?
C17B C16B H16D 109.4 ?
H16C C16B H16D 108.0 ?
C16B C17B C18B 110.9(4) ?
C16B C17B H17C 109.5 ?
C18B C17B H17C 109.5 ?
C16B C17B H17D 109.5 ?
C18B C17B H17D 109.5 ?
H17C C17B H17D 108.0 ?
C13B C18B C17B 110.3(4) ?
C13B C18B H18C 109.6 ?
C17B C18B H18C 109.6 ?
C13B C18B H18D 109.6 ?
C17B C18B H18D 109.6 ?
H18C C18B H18D 108.1 ?

loop_
_geom_bond_atom_site_label_1
_geom_bond_atom_site_label_2
_geom_bond_distance
_geom_bond_publ_flag
N1A C2A 1.294(4) yes
N1A C13A 1.469(4) yes
N1A H1A 0.80(5) ?
C2A C3A 1.379(5) ?
C2A H2A 0.9300 ?
C3A C8A 1.430(5) ?
C3A C4A 1.443(5) ?
C4A O9A 1.208(5) yes
C4A O5A 1.373(5) yes
O5A C6A 1.441(5) yes
C6A O7A 1.435(4) yes
C6A C11A 1.501(7) ?
C6A C12A 1.516(6) ?
O7A C8A 1.364(4) yes
C8A O10A 1.219(4) yes
C11A H11A 0.9600 ?
C11A H11B 0.9600 ?
C11A H11C 0.9600 ?
C12A H12A 0.9600 ?
C12A H12B 0.9600 ?
C12A H12C 0.9600 ?
C13A C18A 1.527(6) ?
C13A C14A 1.528(6) ?
C13A H13A 0.9800 ?
C14A C15A 1.525(6) ?
C14A H14A 0.9700 ?
C14A H14B 0.9700 ?
C15A C16A 1.496(8) ?
C15A H15A 0.9700 ?
C15A H15B 0.9700 ?
C16A C17A 1.509(8) ?
C16A H16A 0.9700 ?
C16A H16B 0.9700 ?
C17A C18A 1.528(5) ?
C17A H17A 0.9700 ?
C17A H17B 0.9700 ?
C18A H18A 0.9700 ?
C18A H18B 0.9700 ?
N1B C2B 1.287(5) yes
N1B C13B 1.472(4) yes
N1B H1B 0.77(5) ?
C2B C3B 1.386(5) ?
C2B H2B 0.9300 ?
C3B C8B 1.425(5) ?
C3B C4B 1.443(4) ?
C4B O9B 1.213(4) yes
C4B O5B 1.368(5) yes
O5B C6B 1.429(5) yes
C6B O7B 1.441(5) yes
C6B C11B 1.501(7) ?
C6B C12B 1.528(6) ?
O7B C8B 1.373(4) yes
C8B O10B 1.204(4) yes
C11B H11D 0.9600 ?
C11B H11E 0.9600 ?
C11B H11F 0.9600 ?
C12B H12D 0.9600 ?
C12B H12E 0.9600 ?
C12B H12F 0.9600 ?
C13B C18B 1.510(5) ?
C13B C14B 1.513(6) ?
C13B H13B 0.9800 ?
C14B C15B 1.532(6) ?
C14B H14C 0.9700 ?
C14B H14D 0.9700 ?
C15B C16B 1.484(8) ?
C15B H15C 0.9700 ?
C15B H15D 0.9700 ?
C16B C17B 1.524(8) ?
C16B H16C 0.9700 ?
C16B H16D 0.9700 ?
C17B C18B 1.533(6) ?
C17B H17C 0.9700 ?
C17B H17D 0.9700 ?
C18B H18C 0.9700 ?
C18B H18D 0.9700 ?

loop_
_geom_hbond_atom_site_label_D
_geom_hbond_atom_site_label_H
_geom_hbond_atom_site_label_A
_geom_hbond_site_symmetry_A
_geom_hbond_distance_DH
_geom_hbond_distance_HA
_geom_hbond_distance_DA
_geom_hbond_angle_DHA
N1A H1A O10A . 0.80(5) 2.27(5) 2.791(4) 124(4)
N1B H1B O10B . 0.77(5) 2.27(5) 2.796(4) 126(4)
N1A H1A O10B 1_565 0.80(5) 2.31(5) 3.049(4) 154(4)
N1B H1B O10A 1_545 0.77(5) 2.38(5) 3.093(4) 154(4)
C15B H15D O10A 3_545 0.97 2.58 3.536(6) 170.4

loop_
_geom_torsion_atom_site_label_1
_geom_torsion_atom_site_label_2
_geom_torsion_atom_site_label_3
_geom_torsion_atom_site_label_4
_geom_torsion
C13A N1A C2A C3A -174.8(4)
N1A C2A C3A C8A 0.0(6)
N1A C2A C3A C4A -178.0(4)
C2A C3A C4A O9A 7.8(6)
C8A C3A C4A O9A -170.3(4)
C2A C3A C4A O5A -174.4(3)
C8A C3A C4A O5A 7.5(5)
O9A C4A O5A C6A -160.2(4)
C3A C4A O5A C6A 21.7(5)
C4A O5A C6A O7A -50.4(4)
C4A O5A C6A C11A 71.7(4)
C4A O5A C6A C12A -165.1(4)
O5A C6A O7A C8A 51.7(5)
C11A C6A O7A C8A -70.6(5)
C12A C6A O7A C8A 165.9(4)
C6A O7A C8A O10A 157.2(4)
C6A O7A C8A C3A -24.6(5)
C2A C3A C8A O10A -6.1(6)
C4A C3A C8A O10A 171.9(4)
C2A C3A C8A O7A 175.9(3)
C4A C3A C8A O7A -6.1(5)
C2A N1A C13A C18A 110.1(4)
C2A N1A C13A C14A -125.9(4)
N1A C13A C14A C15A -179.0(4)
C18A C13A C14A C15A -55.1(5)
C13A C14A C15A C16A 53.9(6)
C14A C15A C16A C17A -53.9(6)
C15A C16A C17A C18A 55.0(6)
N1A C13A C18A C17A 179.8(3)
C14A C13A C18A C17A 55.6(4)
C16A C17A C18A C13A -55.3(5)
C13B N1B C2B C3B 176.4(4)
N1B C2B C3B C8B 0.5(6)
N1B C2B C3B C4B 177.5(4)
C2B C3B C4B O9B -7.8(5)
C8B C3B C4B O9B 169.2(4)
C2B C3B C4B O5B 173.9(3)
C8B C3B C4B O5B -9.1(5)
O9B C4B O5B C6B 160.1(4)
C3B C4B O5B C6B -21.4(4)
C4B O5B C6B O7B 50.6(4)
C4B O5B C6B C11B -72.3(4)
C4B O5B C6B C12B 163.1(4)
O5B C6B O7B C8B -51.2(5)
C11B C6B O7B C8B 71.4(4)
C12B C6B O7B C8B -164.6(4)
C6B O7B C8B O10B -159.2(4)
C6B O7B C8B C3B 22.7(5)
C2B C3B C8B O10B 7.2(6)
C4B C3B C8B O10B -169.7(4)
C2B C3B C8B O7B -174.8(3)
C4B C3B C8B O7B 8.3(5)
C2B N1B C13B C18B -108.3(4)
C2B N1B C13B C14B 127.4(4)
N1B C13B C14B C15B 179.5(4)
C18B C13B C14B C15B 56.0(5)
C13B C14B C15B C16B -56.4(6)
C14B C15B C16B C17B 56.9(6)
C15B C16B C17B C18B -56.5(6)
N1B C13B C18B C17B -179.2(3)
C14B C13B C18B C17B -55.6(5)
C16B C17B C18B C13B 55.0(5)

loop_
_cod_related_entry_id
_cod_related_entry_database
_cod_related_entry_code
1 ChemSpider 2557403
